data_4309665
loop_
_publ_author_name
'Katarzyna Rudzka'
'Atta M. Arif'
'Lisa M. Berreau'

_publ_section_title
;
Chemistry of a Ni(II) Acetohydroxamic Acid Complex: Formation, Reactivity
with Water, and Attempted Preparation of Zinc and Cobalt Analogues
;
_journal_name_full 'Inorganic Chemistry'
_journal_page_first 7234
_journal_page_last 7242
_journal_paper_doi 10.1021/ic0508122
_journal_volume 44
_journal_year 2005
_chemical_formula_moiety 'C35 H35 N5 Ni O, 2(Cl O4)'
_chemical_formula_sum 'C35 H35 Cl2 N5 Ni O9'
_chemical_formula_weight 799.29
_chemical_name_systematic
; 
 ? 
;
_space_group_IT_number 2
_symmetry_cell_setting triclinic
_symmetry_space_group_name_Hall '-P 1'
_symmetry_space_group_name_H-M 'P -1'
_atom_sites_solution_hydrogens geom
_atom_sites_solution_primary direct
_atom_sites_solution_secondary difmap
_audit_creation_method SHELXL-97
_cell_angle_alpha 87.7231(16)
_cell_angle_beta 70.8954(14)
_cell_angle_gamma 67.5294(12)
_cell_formula_units_Z 2
_cell_length_a 11.1285(3)
_cell_length_b 11.7383(4)
_cell_length_c 14.7611(2)
_cell_measurement_reflns_used 4939
_cell_measurement_temperature 150(1)
_cell_measurement_theta_max 27.485
_cell_measurement_theta_min 1.018
_cell_volume 1675.63(8)
_computing_cell_refinement DENZO-SMN
_computing_data_collection 'Nonius COLLECT'
_computing_data_reduction DENZO-SMN
_computing_molecular_graphics 'WinGX, Ortep3'
_computing_structure_refinement 'SHELXL-97 (Sheldrick, 1997)'
_computing_structure_solution SIR97
_diffrn_ambient_temperature 150(1)
_diffrn_measured_fraction_theta_full 0.992
_diffrn_measured_fraction_theta_max 0.992
_diffrn_measurement_device_type 'Nonius KappaCCD Difffractometer'
_diffrn_measurement_method 'Phi plus Omega scan'
_diffrn_radiation_monochromator graphite
_diffrn_radiation_source 'fine-focus sealed tube'
_diffrn_radiation_type MoK\a
_diffrn_radiation_wavelength 0.71073
_diffrn_reflns_av_R_equivalents 0.0179
_diffrn_reflns_av_sigmaI/netI 0.0385
_diffrn_reflns_limit_h_max 14
_diffrn_reflns_limit_h_min -12
_diffrn_reflns_limit_k_max 14
_diffrn_reflns_limit_k_min -15
_diffrn_reflns_limit_l_max 19
_diffrn_reflns_limit_l_min -19
_diffrn_reflns_number 11376
_diffrn_reflns_theta_full 27.46
_diffrn_reflns_theta_max 27.46
_diffrn_reflns_theta_min 2.27
_exptl_absorpt_coefficient_mu 0.805
_exptl_absorpt_correction_T_max 0.8888
_exptl_absorpt_correction_T_min 0.7391
_exptl_absorpt_correction_type multi-scan
_exptl_absorpt_process_details 'DENZO-SMN (Otwinowski & Minor, 1997)'
_exptl_crystal_colour purple
_exptl_crystal_density_diffrn 1.584
_exptl_crystal_density_method 'not measured'
_exptl_crystal_description plate
_exptl_crystal_F_000 828
_exptl_crystal_size_max 0.40
_exptl_crystal_size_mid 0.38
_exptl_crystal_size_min 0.15
_refine_diff_density_max 0.340
_refine_diff_density_min -0.473
_refine_diff_density_rms 0.059
_refine_ls_extinction_coef 0.0061(7)
_refine_ls_extinction_expression Fc^*^=kFc[1+0.001xFc^2^\l^3^/sin(2\q)]^-1/4^
_refine_ls_extinction_method SHELXL
_refine_ls_goodness_of_fit_ref 1.043
_refine_ls_hydrogen_treatment mixed
_refine_ls_matrix_type full
_refine_ls_number_parameters 610
_refine_ls_number_reflns 7601
_refine_ls_number_restraints 0
_refine_ls_restrained_S_all 1.043
_refine_ls_R_factor_all 0.0433
_refine_ls_R_factor_gt 0.0332
_refine_ls_shift/su_max 0.001
_refine_ls_shift/su_mean 0.000
_refine_ls_structure_factor_coef Fsqd
_refine_ls_weighting_details 'calc w=1/[\s^2^(Fo^2^)+(0.0253P)^2^+1.2752P] where P=(Fo^2^+2Fc^2^)/3'
_refine_ls_weighting_scheme calc
_refine_ls_wR_factor_gt 0.0740
_refine_ls_wR_factor_ref 0.0793
_reflns_number_gt 6523
_reflns_number_total 7601
_reflns_threshold_expression >2sigma(I)
_cod_data_source_file ic0508122si20050519_102522_1.cif
_cod_data_source_block usu123
_cod_depositor_comments
;
The following automatic conversions were performed:
'_exptl_absorpt_correction_type' value 'Multi-scan' changed to
'multi-scan' according to
'/home/saulius/struct/CIF-dictionaries/cif_core.dic' dictionary named
'cif_core.dic' version 2.4.1 from 2010-06-29.

Automatic conversion script
Id: cif_fix_enum 1527 2010-12-29 10:47:43Z saulius 
;
_cod_database_code 4309665

loop_
_symmetry_equiv_pos_as_xyz
'x, y, z'
'-x, -y, -z'

loop_
_atom_site_label
_atom_site_type_symbol
_atom_site_fract_x
_atom_site_fract_y
_atom_site_fract_z
_atom_site_U_iso_or_equiv
_atom_site_adp_type
_atom_site_occupancy
_atom_site_symmetry_multiplicity
_atom_site_calc_flag
_atom_site_refinement_flags
_atom_site_disorder_assembly
_atom_site_disorder_group
Ni1 Ni 0.96076(2) 0.17243(2) 0.255233(15) 0.01447(8) Uani 1 1 d . . .
Cl1 Cl 0.54077(5) 0.66520(4) 0.01329(3) 0.02334(11) Uani 1 1 d . . .
Cl2 Cl 0.82779(5) 0.55858(4) 0.31177(3) 0.02529(11) Uani 1 1 d . . .
O1 O 0.76023(12) 0.22566(11) 0.29335(8) 0.0160(2) Uani 1 1 d . . .
O2 O 0.55845(15) 0.60283(14) 0.09730(10) 0.0310(3) Uani 1 1 d . . .
O3 O 0.42799(15) 0.65412(15) -0.00693(11) 0.0327(3) Uani 1 1 d . . .
O4 O 0.66658(14) 0.61130(15) -0.06817(10) 0.0320(3) Uani 1 1 d . . .
O5 O 0.51159(15) 0.79489(14) 0.03216(11) 0.0326(3) Uani 1 1 d . . .
O6 O 0.7725(2) 0.6345(2) 0.40022(14) 0.0624(6) Uani 1 1 d . . .
O7 O 0.82229(17) 0.43943(15) 0.32845(13) 0.0419(4) Uani 1 1 d . . .
O8 O 0.97080(17) 0.54231(16) 0.26578(12) 0.0392(4) Uani 1 1 d . . .
O9 O 0.7502(2) 0.61662(18) 0.25013(14) 0.0560(5) Uani 1 1 d . . .
N1 N 0.72160(16) 0.34632(15) 0.17163(11) 0.0181(3) Uani 1 1 d . . .
N2 N 0.96489(15) 0.25524(14) 0.13426(10) 0.0167(3) Uani 1 1 d . . .
N3 N 1.16387(15) 0.14760(14) 0.21341(10) 0.0174(3) Uani 1 1 d . . .
N4 N 1.04932(15) -0.01635(14) 0.21614(10) 0.0163(3) Uani 1 1 d . . .
N5 N 0.97768(15) 0.20426(14) 0.38903(10) 0.0169(3) Uani 1 1 d . . .
C1 C 0.4333(2) 0.4211(3) 0.25728(17) 0.0363(6) Uani 1 1 d . . .
C2 C 0.5045(2) 0.4348(2) 0.39963(17) 0.0324(5) Uani 1 1 d . . .
C3 C 0.4904(2) 0.2397(2) 0.35341(16) 0.0273(4) Uani 1 1 d . . .
C4 C 0.52561(18) 0.34994(17) 0.31442(12) 0.0180(4) Uani 1 1 d . . .
C5 C 0.67980(18) 0.30180(16) 0.25700(12) 0.0152(3) Uani 1 1 d . . .
C6 C 0.85581(18) 0.32762(17) 0.10996(12) 0.0170(3) Uani 1 1 d . . .
C7 C 0.8703(2) 0.38594(18) 0.02551(13) 0.0212(4) Uani 1 1 d . . .
C8 C 1.0015(2) 0.37238(18) -0.03243(13) 0.0220(4) Uani 1 1 d . . .
C9 C 1.1154(2) 0.30140(18) -0.00634(13) 0.0211(4) Uani 1 1 d . . .
C10 C 1.09348(18) 0.24332(17) 0.07698(12) 0.0175(4) Uani 1 1 d . . .
C11 C 1.21075(19) 0.15754(19) 0.10832(13) 0.0212(4) Uani 1 1 d . . .
C12 C 1.23894(19) 0.02301(18) 0.23748(14) 0.0205(4) Uani 1 1 d . . .
C13 C 1.17905(18) -0.06643(17) 0.22062(12) 0.0176(4) Uani 1 1 d . . .
C14 C 1.2537(2) -0.19253(18) 0.21216(13) 0.0221(4) Uani 1 1 d . . .
C15 C 1.1933(2) -0.27202(19) 0.20155(14) 0.0263(4) Uani 1 1 d . . .
C16 C 1.0608(2) -0.22225(18) 0.19839(14) 0.0233(4) Uani 1 1 d . . .
C17 C 0.99224(19) -0.09481(17) 0.20185(12) 0.0181(4) Uani 1 1 d . . .
C18 C 0.86076(19) -0.04520(17) 0.18043(13) 0.0187(4) Uani 1 1 d . . .
C19 C 0.8458(2) 0.03798(18) 0.11099(13) 0.0209(4) Uani 1 1 d . . .
C20 C 0.7310(2) 0.07396(19) 0.08189(14) 0.0245(4) Uani 1 1 d . . .
C21 C 0.6316(2) 0.0255(2) 0.12070(14) 0.0276(4) Uani 1 1 d . . .
C22 C 0.6466(2) -0.0585(2) 0.18894(15) 0.0294(5) Uani 1 1 d . . .
C23 C 0.7605(2) -0.09379(19) 0.21942(14) 0.0244(4) Uani 1 1 d . . .
C24 C 1.1649(2) 0.24651(19) 0.27134(14) 0.0217(4) Uani 1 1 d . . .
C25 C 1.06876(19) 0.25929(17) 0.37357(13) 0.0199(4) Uani 1 1 d . . .
C26 C 1.0712(2) 0.32876(19) 0.44584(15) 0.0248(4) Uani 1 1 d . . .
C27 C 0.9744(2) 0.3461(2) 0.53671(15) 0.0284(4) Uani 1 1 d . . .
C28 C 0.8812(2) 0.29036(19) 0.55297(14) 0.0258(4) Uani 1 1 d . . .
C29 C 0.88624(19) 0.21713(17) 0.47880(13) 0.0185(4) Uani 1 1 d . . .
C30 C 0.79556(19) 0.14742(18) 0.49795(12) 0.0197(4) Uani 1 1 d . . .
C31 C 0.6598(2) 0.2005(2) 0.56244(14) 0.0268(4) Uani 1 1 d . . .
C32 C 0.5754(2) 0.1349(2) 0.58394(16) 0.0342(5) Uani 1 1 d . . .
C33 C 0.6256(2) 0.0149(2) 0.54238(17) 0.0361(5) Uani 1 1 d . . .
C34 C 0.7599(2) -0.0391(2) 0.47770(16) 0.0307(5) Uani 1 1 d . . .
C35 C 0.8445(2) 0.02720(18) 0.45586(13) 0.0222(4) Uani 1 1 d . . .
H1A H 0.448(2) 0.372(2) 0.2040(17) 0.021(5) Uiso 1 1 d . . .
H1B H 0.450(3) 0.498(3) 0.235(2) 0.054(8) Uiso 1 1 d . . .
H1C H 0.336(3) 0.445(2) 0.3002(19) 0.043(7) Uiso 1 1 d . . .
H1N H 0.663(2) 0.393(2) 0.1551(16) 0.027(6) Uiso 1 1 d . . .
H2A H 0.565(3) 0.382(3) 0.4413(19) 0.046(7) Uiso 1 1 d . . .
H2B H 0.528(3) 0.504(3) 0.3742(18) 0.039(7) Uiso 1 1 d . . .
H2C H 0.407(3) 0.466(3) 0.441(2) 0.051(8) Uiso 1 1 d . . .
H3A H 0.495(3) 0.187(2) 0.3027(19) 0.041(7) Uiso 1 1 d . . .
H3B H 0.549(3) 0.189(3) 0.3887(18) 0.044(7) Uiso 1 1 d . . .
H3C H 0.395(3) 0.271(2) 0.3989(17) 0.033(6) Uiso 1 1 d . . .
H7 H 0.792(2) 0.433(2) 0.0113(14) 0.018(5) Uiso 1 1 d . . .
H8 H 1.013(2) 0.4134(19) -0.0884(15) 0.018(5) Uiso 1 1 d . . .
H9 H 1.206(2) 0.290(2) -0.0449(15) 0.021(5) Uiso 1 1 d . . .
H11A H 1.282(2) 0.188(2) 0.0913(15) 0.024(5) Uiso 1 1 d . . .
H11B H 1.244(2) 0.075(2) 0.0742(15) 0.021(5) Uiso 1 1 d . . .
H12A H 1.232(2) 0.0260(19) 0.3050(16) 0.021(5) Uiso 1 1 d . . .
H12B H 1.334(2) -0.007(2) 0.2009(16) 0.028(6) Uiso 1 1 d . . .
H14 H 1.340(3) -0.221(2) 0.2143(16) 0.030(6) Uiso 1 1 d . . .
H15 H 1.240(2) -0.359(2) 0.1952(16) 0.029(6) Uiso 1 1 d . . .
H16 H 1.019(2) -0.274(2) 0.1905(16) 0.028(6) Uiso 1 1 d . . .
H19 H 0.920(2) 0.069(2) 0.0790(15) 0.025(5) Uiso 1 1 d . . .
H20 H 0.721(2) 0.129(2) 0.0365(17) 0.029(6) Uiso 1 1 d . . .
H21 H 0.555(3) 0.045(2) 0.0998(17) 0.035(6) Uiso 1 1 d . . .
H22 H 0.580(3) -0.097(2) 0.2141(17) 0.035(6) Uiso 1 1 d . . .
H23 H 0.774(2) -0.154(2) 0.2633(15) 0.022(5) Uiso 1 1 d . . .
H24A H 1.134(2) 0.320(2) 0.2420(15) 0.023(5) Uiso 1 1 d . . .
H24B H 1.260(2) 0.232(2) 0.2704(15) 0.024(5) Uiso 1 1 d . . .
H26 H 1.137(2) 0.362(2) 0.4328(15) 0.026(6) Uiso 1 1 d . . .
H27 H 0.974(2) 0.395(2) 0.5877(17) 0.033(6) Uiso 1 1 d . . .
H28 H 0.817(2) 0.299(2) 0.6132(18) 0.033(6) Uiso 1 1 d . . .
H31 H 0.626(3) 0.284(2) 0.5898(17) 0.036(7) Uiso 1 1 d . . .
H32 H 0.480(3) 0.178(2) 0.6267(19) 0.045(7) Uiso 1 1 d . . .
H33 H 0.568(3) -0.034(2) 0.5556(17) 0.038(7) Uiso 1 1 d . . .
H34 H 0.795(2) -0.117(2) 0.4485(17) 0.034(6) Uiso 1 1 d . . .
H35 H 0.937(2) -0.009(2) 0.4146(15) 0.021(5) Uiso 1 1 d . . .

loop_
_atom_site_aniso_label
_atom_site_aniso_U_11
_atom_site_aniso_U_22
_atom_site_aniso_U_33
_atom_site_aniso_U_23
_atom_site_aniso_U_13
_atom_site_aniso_U_12
Ni1 0.01136(12) 0.01621(13) 0.01594(12) 0.00300(8) -0.00524(8) -0.00513(9)
Cl1 0.0190(2) 0.0268(2) 0.0243(2) 0.00756(18) -0.00793(18) -0.00893(19)
Cl2 0.0300(3) 0.0231(2) 0.0258(2) 0.00479(18) -0.01004(19) -0.0132(2)
O1 0.0131(6) 0.0177(6) 0.0175(6) 0.0041(5) -0.0062(5) -0.0056(5)
O2 0.0304(8) 0.0318(8) 0.0248(7) 0.0100(6) -0.0103(6) -0.0057(6)
O3 0.0229(7) 0.0367(9) 0.0420(9) 0.0057(7) -0.0144(6) -0.0127(7)
O4 0.0210(7) 0.0448(9) 0.0256(7) 0.0041(6) -0.0044(6) -0.0109(7)
O5 0.0325(8) 0.0277(8) 0.0393(8) 0.0090(6) -0.0106(7) -0.0155(7)
O6 0.0479(11) 0.0800(15) 0.0482(11) -0.0330(10) -0.0014(9) -0.0219(11)
O7 0.0417(9) 0.0318(9) 0.0689(12) 0.0240(8) -0.0302(9) -0.0240(8)
O8 0.0355(9) 0.0379(9) 0.0419(9) 0.0076(7) -0.0015(7) -0.0219(8)
O9 0.0640(13) 0.0514(12) 0.0656(12) 0.0307(10) -0.0435(11) -0.0204(10)
N1 0.0132(7) 0.0204(8) 0.0183(7) 0.0057(6) -0.0068(6) -0.0034(6)
N2 0.0144(7) 0.0176(8) 0.0178(7) 0.0021(6) -0.0042(6) -0.0069(6)
N3 0.0141(7) 0.0192(8) 0.0200(7) 0.0037(6) -0.0063(6) -0.0075(6)
N4 0.0138(7) 0.0176(8) 0.0164(7) 0.0024(6) -0.0048(6) -0.0053(6)
N5 0.0157(7) 0.0159(7) 0.0211(7) 0.0047(6) -0.0092(6) -0.0059(6)
C1 0.0153(10) 0.0559(16) 0.0294(12) 0.0182(11) -0.0087(9) -0.0056(10)
C2 0.0235(11) 0.0307(12) 0.0346(12) -0.0129(9) -0.0029(9) -0.0061(9)
C3 0.0160(9) 0.0286(11) 0.0349(11) 0.0053(9) -0.0037(8) -0.0105(8)
C4 0.0124(8) 0.0193(9) 0.0194(9) 0.0016(7) -0.0048(7) -0.0037(7)
C5 0.0161(8) 0.0147(8) 0.0161(8) 0.0001(6) -0.0064(7) -0.0065(7)
C6 0.0166(8) 0.0167(9) 0.0176(8) 0.0012(7) -0.0059(7) -0.0063(7)
C7 0.0235(10) 0.0205(10) 0.0199(9) 0.0044(7) -0.0097(7) -0.0071(8)
C8 0.0299(10) 0.0232(10) 0.0156(9) 0.0039(7) -0.0064(7) -0.0145(8)
C9 0.0220(9) 0.0253(10) 0.0164(9) 0.0010(7) -0.0023(7) -0.0134(8)
C10 0.0159(8) 0.0178(9) 0.0186(8) 0.0002(7) -0.0036(7) -0.0080(7)
C11 0.0145(9) 0.0258(10) 0.0219(9) 0.0038(8) -0.0027(7) -0.0094(8)
C12 0.0128(9) 0.0226(10) 0.0255(10) 0.0045(7) -0.0082(7) -0.0049(7)
C13 0.0142(8) 0.0217(9) 0.0140(8) 0.0022(7) -0.0036(6) -0.0050(7)
C14 0.0184(9) 0.0216(10) 0.0209(9) 0.0028(7) -0.0072(7) -0.0016(8)
C15 0.0319(11) 0.0170(10) 0.0261(10) 0.0029(8) -0.0134(8) -0.0024(8)
C16 0.0321(11) 0.0173(9) 0.0235(10) 0.0029(7) -0.0122(8) -0.0105(8)
C17 0.0196(9) 0.0199(9) 0.0149(8) 0.0023(7) -0.0058(7) -0.0080(7)
C18 0.0193(9) 0.0178(9) 0.0198(9) -0.0017(7) -0.0079(7) -0.0068(7)
C19 0.0231(9) 0.0186(9) 0.0216(9) -0.0005(7) -0.0081(7) -0.0081(8)
C20 0.0256(10) 0.0239(10) 0.0229(10) 0.0003(8) -0.0115(8) -0.0056(8)
C21 0.0197(10) 0.0343(12) 0.0270(10) -0.0040(8) -0.0097(8) -0.0064(9)
C22 0.0241(10) 0.0396(13) 0.0291(11) 0.0008(9) -0.0078(8) -0.0178(10)
C23 0.0257(10) 0.0270(11) 0.0231(9) 0.0041(8) -0.0088(8) -0.0129(9)
C24 0.0195(9) 0.0228(10) 0.0283(10) 0.0038(8) -0.0101(8) -0.0126(8)
C25 0.0173(9) 0.0181(9) 0.0269(9) 0.0055(7) -0.0119(7) -0.0063(7)
C26 0.0263(10) 0.0233(10) 0.0319(10) 0.0032(8) -0.0152(8) -0.0127(9)
C27 0.0355(12) 0.0244(11) 0.0291(11) -0.0010(8) -0.0161(9) -0.0112(9)
C28 0.0314(11) 0.0258(11) 0.0199(10) 0.0021(8) -0.0092(8) -0.0103(9)
C29 0.0183(9) 0.0176(9) 0.0197(9) 0.0045(7) -0.0087(7) -0.0055(7)
C30 0.0212(9) 0.0232(10) 0.0168(8) 0.0068(7) -0.0093(7) -0.0089(8)
C31 0.0233(10) 0.0302(12) 0.0220(10) 0.0084(8) -0.0066(8) -0.0069(9)
C32 0.0237(11) 0.0468(14) 0.0333(11) 0.0211(10) -0.0113(9) -0.0152(10)
C33 0.0373(12) 0.0499(15) 0.0432(13) 0.0295(11) -0.0268(11) -0.0315(12)
C34 0.0432(13) 0.0298(12) 0.0338(11) 0.0161(9) -0.0232(10) -0.0224(10)
C35 0.0260(10) 0.0230(10) 0.0209(9) 0.0068(7) -0.0110(8) -0.0109(8)

loop_
_atom_type_symbol
_atom_type_description
_atom_type_scat_dispersion_real
_atom_type_scat_dispersion_imag
_atom_type_scat_source
C C 0.0033 0.0016 'International Tables Vol C Tables 4.2.6.8 and 6.1.1.4'
H H 0.0000 0.0000 'International Tables Vol C Tables 4.2.6.8 and 6.1.1.4'
N N 0.0061 0.0033 'International Tables Vol C Tables 4.2.6.8 and 6.1.1.4'
O O 0.0106 0.0060 'International Tables Vol C Tables 4.2.6.8 and 6.1.1.4'
Cl Cl 0.1484 0.1585 'International Tables Vol C Tables 4.2.6.8 and 6.1.1.4'
Ni Ni 0.3393 1.1124 'International Tables Vol C Tables 4.2.6.8 and 6.1.1.4'

loop_
_geom_angle_atom_site_label_1
_geom_angle_atom_site_label_2
_geom_angle_atom_site_label_3
_geom_angle
_geom_angle_site_symmetry_1
_geom_angle_site_symmetry_3
_geom_angle_publ_flag
O1 Ni1 N2 90.41(5) . . ?
O1 Ni1 N3 170.39(6) . . ?
N2 Ni1 N3 84.03(6) . . ?
O1 Ni1 N4 107.91(5) . . ?
N2 Ni1 N4 106.93(6) . . ?
N3 Ni1 N4 81.28(6) . . ?
O1 Ni1 N5 99.78(5) . . ?
N2 Ni1 N5 137.77(6) . . ?
N3 Ni1 N5 79.41(6) . . ?
N4 Ni1 N5 108.51(6) . . ?
O3 Cl1 O4 110.09(9) . . ?
O3 Cl1 O2 109.95(9) . . ?
O4 Cl1 O2 109.50(9) . . ?
O3 Cl1 O5 109.41(9) . . ?
O4 Cl1 O5 109.07(9) . . ?
O2 Cl1 O5 108.80(9) . . ?
O6 Cl2 O7 110.68(13) . . ?
O6 Cl2 O9 109.66(13) . . ?
O7 Cl2 O9 109.13(11) . . ?
O6 Cl2 O8 108.84(11) . . ?
O7 Cl2 O8 108.73(10) . . ?
O9 Cl2 O8 109.79(11) . . ?
C5 O1 Ni1 128.32(11) . . ?
C5 N1 C6 130.01(16) . . ?
C5 N1 H1N 115.9(17) . . ?
C6 N1 H1N 113.9(17) . . ?
C6 N2 C10 118.95(15) . . ?
C6 N2 Ni1 126.88(12) . . ?
C10 N2 Ni1 113.88(12) . . ?
C24 N3 C12 112.07(14) . . ?
C24 N3 C11 113.76(15) . . ?
C12 N3 C11 111.78(15) . . ?
C24 N3 Ni1 104.50(11) . . ?
C12 N3 Ni1 106.65(11) . . ?
C11 N3 Ni1 107.45(11) . . ?
C13 N4 C17 117.98(15) . . ?
C13 N4 Ni1 110.85(12) . . ?
C17 N4 Ni1 130.36(12) . . ?
C29 N5 C25 118.74(15) . . ?
C29 N5 Ni1 129.28(12) . . ?
C25 N5 Ni1 107.58(11) . . ?
C4 C1 H1A 110.7(14) . . ?
C4 C1 H1B 111.4(16) . . ?
H1A C1 H1B 109(2) . . ?
C4 C1 H1C 107.5(15) . . ?
H1A C1 H1C 109(2) . . ?
H1B C1 H1C 109(2) . . ?
C4 C2 H2A 109.2(14) . . ?
C4 C2 H2B 108.2(15) . . ?
H2A C2 H2B 113(2) . . ?
C4 C2 H2C 108.8(16) . . ?
H2A C2 H2C 108(2) . . ?
H2B C2 H2C 110(2) . . ?
C4 C3 H3A 111.9(15) . . ?
C4 C3 H3B 113.8(16) . . ?
H3A C3 H3B 109(2) . . ?
C4 C3 H3C 108.7(14) . . ?
H3A C3 H3C 107(2) . . ?
H3B C3 H3C 107(2) . . ?
C1 C4 C5 114.10(15) . . ?
C1 C4 C3 110.19(18) . . ?
C5 C4 C3 108.23(15) . . ?
C1 C4 C2 110.11(19) . . ?
C5 C4 C2 105.29(15) . . ?
C3 C4 C2 108.71(17) . . ?
O1 C5 N1 123.87(16) . . ?
O1 C5 C4 117.50(15) . . ?
N1 C5 C4 118.60(15) . . ?
N2 C6 C7 122.18(16) . . ?
N2 C6 N1 119.43(15) . . ?
C7 C6 N1 118.38(16) . . ?
C8 C7 C6 118.25(18) . . ?
C8 C7 H7 122.8(13) . . ?
C6 C7 H7 118.9(13) . . ?
C7 C8 C9 120.24(17) . . ?
C7 C8 H8 119.8(13) . . ?
C9 C8 H8 120.0(13) . . ?
C10 C9 C8 118.26(17) . . ?
C10 C9 H9 119.9(13) . . ?
C8 C9 H9 121.8(13) . . ?
N2 C10 C9 122.03(17) . . ?
N2 C10 C11 115.47(15) . . ?
C9 C10 C11 122.43(16) . . ?
N3 C11 C10 111.38(14) . . ?
N3 C11 H11A 110.1(13) . . ?
C10 C11 H11A 108.9(13) . . ?
N3 C11 H11B 108.7(12) . . ?
C10 C11 H11B 107.5(12) . . ?
H11A C11 H11B 110.3(18) . . ?
N3 C12 C13 110.55(14) . . ?
N3 C12 H12A 110.3(13) . . ?
C13 C12 H12A 108.4(12) . . ?
N3 C12 H12B 111.3(14) . . ?
C13 C12 H12B 109.4(14) . . ?
H12A C12 H12B 106.7(18) . . ?
N4 C13 C14 122.84(17) . . ?
N4 C13 C12 116.70(16) . . ?
C14 C13 C12 120.45(16) . . ?
C13 C14 C15 119.02(18) . . ?
C13 C14 H14 119.7(15) . . ?
C15 C14 H14 121.3(15) . . ?
C16 C15 C14 118.66(19) . . ?
C16 C15 H15 118.7(14) . . ?
C14 C15 H15 122.6(14) . . ?
C15 C16 C17 120.37(19) . . ?
C15 C16 H16 119.8(15) . . ?
C17 C16 H16 119.7(15) . . ?
N4 C17 C16 120.94(17) . . ?
N4 C17 C18 119.84(16) . . ?
C16 C17 C18 118.96(17) . . ?
C19 C18 C23 119.40(17) . . ?
C19 C18 C17 119.64(16) . . ?
C23 C18 C17 120.38(17) . . ?
C20 C19 C18 120.45(18) . . ?
C20 C19 H19 119.2(13) . . ?
C18 C19 H19 120.3(13) . . ?
C21 C20 C19 120.03(19) . . ?
C21 C20 H20 119.6(14) . . ?
C19 C20 H20 120.3(14) . . ?
C20 C21 C22 119.90(19) . . ?
C20 C21 H21 121.6(15) . . ?
C22 C21 H21 118.4(15) . . ?
C21 C22 C23 120.4(2) . . ?
C21 C22 H22 120.7(14) . . ?
C23 C22 H22 118.8(14) . . ?
C22 C23 C18 119.81(19) . . ?
C22 C23 H23 121.2(13) . . ?
C18 C23 H23 118.8(13) . . ?
N3 C24 C25 109.90(15) . . ?
N3 C24 H24A 106.4(13) . . ?
C25 C24 H24A 110.5(13) . . ?
N3 C24 H24B 112.3(12) . . ?
C25 C24 H24B 110.6(12) . . ?
H24A C24 H24B 107.1(18) . . ?
N5 C25 C26 122.50(17) . . ?
N5 C25 C24 116.73(16) . . ?
C26 C25 C24 120.70(17) . . ?
C25 C26 C27 118.86(19) . . ?
C25 C26 H26 119.7(14) . . ?
C27 C26 H26 121.5(14) . . ?
C28 C27 C26 118.93(18) . . ?
C28 C27 H27 120.8(14) . . ?
C26 C27 H27 120.2(14) . . ?
C27 C28 C29 120.12(19) . . ?
C27 C28 H28 120.3(15) . . ?
C29 C28 H28 119.6(15) . . ?
N5 C29 C28 120.75(17) . . ?
N5 C29 C30 118.78(16) . . ?
C28 C29 C30 120.42(17) . . ?
C35 C30 C31 118.88(18) . . ?
C35 C30 C29 121.08(17) . . ?
C31 C30 C29 120.00(18) . . ?
C32 C31 C30 120.7(2) . . ?
C32 C31 H31 120.6(15) . . ?
C30 C31 H31 118.6(15) . . ?
C31 C32 C33 119.9(2) . . ?
C31 C32 H32 117.5(16) . . ?
C33 C32 H32 122.6(16) . . ?
C32 C33 C34 120.2(2) . . ?
C32 C33 H33 121.8(15) . . ?
C34 C33 H33 118.0(15) . . ?
C33 C34 C35 119.9(2) . . ?
C33 C34 H34 121.7(15) . . ?
C35 C34 H34 118.4(16) . . ?
C30 C35 C34 120.43(19) . . ?
C30 C35 H35 118.5(13) . . ?
C34 C35 H35 121.1(13) . . ?

loop_
_geom_bond_atom_site_label_1
_geom_bond_atom_site_label_2
_geom_bond_distance
_geom_bond_site_symmetry_2
_geom_bond_publ_flag
Ni1 O1 1.9563(12) . ?
Ni1 N2 1.9945(15) . ?
Ni1 N3 2.0427(14) . ?
Ni1 N4 2.0676(15) . ?
Ni1 N5 2.1051(15) . ?
Cl1 O3 1.4332(15) . ?
Cl1 O4 1.4450(14) . ?
Cl1 O2 1.4456(14) . ?
Cl1 O5 1.4482(16) . ?
Cl2 O6 1.4230(18) . ?
Cl2 O7 1.4313(16) . ?
Cl2 O9 1.4332(17) . ?
Cl2 O8 1.4494(16) . ?
O1 C5 1.246(2) . ?
N1 C5 1.352(2) . ?
N1 C6 1.408(2) . ?
N1 H1N 0.77(2) . ?
N2 C6 1.340(2) . ?
N2 C10 1.359(2) . ?
N3 C24 1.475(2) . ?
N3 C12 1.477(2) . ?
N3 C11 1.481(2) . ?
N4 C13 1.358(2) . ?
N4 C17 1.359(2) . ?
N5 C29 1.353(2) . ?
N5 C25 1.354(2) . ?
C1 C4 1.524(3) . ?
C1 H1A 0.93(2) . ?
C1 H1B 1.02(3) . ?
C1 H1C 0.99(3) . ?
C2 C4 1.535(3) . ?
C2 H2A 1.06(3) . ?
C2 H2B 0.97(3) . ?
C2 H2C 0.98(3) . ?
C3 C4 1.530(3) . ?
C3 H3A 0.97(3) . ?
C3 H3B 0.97(3) . ?
C3 H3C 0.99(2) . ?
C4 C5 1.525(2) . ?
C6 C7 1.391(2) . ?
C7 C8 1.380(3) . ?
C7 H7 0.92(2) . ?
C8 C9 1.391(3) . ?
C8 H8 0.94(2) . ?
C9 C10 1.379(3) . ?
C9 H9 0.94(2) . ?
C10 C11 1.512(3) . ?
C11 H11A 0.95(2) . ?
C11 H11B 0.99(2) . ?
C12 C13 1.508(3) . ?
C12 H12A 0.98(2) . ?
C12 H12B 0.94(2) . ?
C13 C14 1.380(3) . ?
C14 C15 1.381(3) . ?
C14 H14 0.90(2) . ?
C15 C16 1.379(3) . ?
C15 H15 0.95(2) . ?
C16 C17 1.389(3) . ?
C16 H16 0.92(2) . ?
C17 C18 1.489(2) . ?
C18 C19 1.393(3) . ?
C18 C23 1.393(3) . ?
C19 C20 1.388(3) . ?
C19 H19 1.00(2) . ?
C20 C21 1.384(3) . ?
C20 H20 0.91(2) . ?
C21 C22 1.386(3) . ?
C21 H21 0.94(2) . ?
C22 C23 1.393(3) . ?
C22 H22 0.98(2) . ?
C23 H23 0.94(2) . ?
C24 C25 1.511(3) . ?
C24 H24A 0.94(2) . ?
C24 H24B 1.00(2) . ?
C25 C26 1.382(3) . ?
C26 C27 1.382(3) . ?
C26 H26 0.92(2) . ?
C27 C28 1.380(3) . ?
C27 H27 0.96(2) . ?
C28 C29 1.392(3) . ?
C28 H28 0.92(2) . ?
C29 C30 1.481(3) . ?
C30 C35 1.391(3) . ?
C30 C31 1.401(3) . ?
C31 C32 1.383(3) . ?
C31 H31 0.95(3) . ?
C32 C33 1.384(4) . ?
C32 H32 0.98(3) . ?
C33 C34 1.391(3) . ?
C33 H33 0.99(3) . ?
C34 C35 1.392(3) . ?
C34 H34 0.91(3) . ?
C35 H35 0.94(2) . ?

loop_
_geom_hbond_atom_site_label_D
_geom_hbond_atom_site_label_H
_geom_hbond_atom_site_label_A
_geom_hbond_distance_DH
_geom_hbond_distance_HA
_geom_hbond_distance_DA
_geom_hbond_angle_DHA
_geom_hbond_site_symmetry_A
N1 H1N O2 0.77(2) 2.54(3) 3.229(2) 149(2) .

loop_
_geom_torsion_atom_site_label_1
_geom_torsion_atom_site_label_2
_geom_torsion_atom_site_label_3
_geom_torsion_atom_site_label_4
_geom_torsion
_geom_torsion_site_symmetry_1
_geom_torsion_site_symmetry_2
_geom_torsion_site_symmetry_3
_geom_torsion_site_symmetry_4
_geom_torsion_publ_flag
N2 Ni1 O1 C5 -11.45(15) . . . . ?
N3 Ni1 O1 C5 43.1(4) . . . . ?
N4 Ni1 O1 C5 -119.41(14) . . . . ?
N5 Ni1 O1 C5 127.37(14) . . . . ?
O1 Ni1 N2 C6 6.65(15) . . . . ?
N3 Ni1 N2 C6 -165.50(15) . . . . ?
N4 Ni1 N2 C6 115.53(15) . . . . ?
N5 Ni1 N2 C6 -98.47(16) . . . . ?
O1 Ni1 N2 C10 -179.66(12) . . . . ?
N3 Ni1 N2 C10 8.20(12) . . . . ?
N4 Ni1 N2 C10 -70.77(13) . . . . ?
N5 Ni1 N2 C10 75.23(15) . . . . ?
O1 Ni1 N3 C24 45.1(4) . . . . ?
N2 Ni1 N3 C24 100.02(12) . . . . ?
N4 Ni1 N3 C24 -151.78(12) . . . . ?
N5 Ni1 N3 C24 -40.96(11) . . . . ?
O1 Ni1 N3 C12 163.9(3) . . . . ?
N2 Ni1 N3 C12 -141.14(12) . . . . ?
N4 Ni1 N3 C12 -32.94(11) . . . . ?
N5 Ni1 N3 C12 77.88(11) . . . . ?
O1 Ni1 N3 C11 -76.1(4) . . . . ?
N2 Ni1 N3 C11 -21.15(12) . . . . ?
N4 Ni1 N3 C11 87.05(12) . . . . ?
N5 Ni1 N3 C11 -162.13(12) . . . . ?
O1 Ni1 N4 C13 -159.19(11) . . . . ?
N2 Ni1 N4 C13 104.71(12) . . . . ?
N3 Ni1 N4 C13 23.73(11) . . . . ?
N5 Ni1 N4 C13 -51.94(12) . . . . ?
O1 Ni1 N4 C17 10.05(16) . . . . ?
N2 Ni1 N4 C17 -86.05(15) . . . . ?
N3 Ni1 N4 C17 -167.03(15) . . . . ?
N5 Ni1 N4 C17 117.30(15) . . . . ?
O1 Ni1 N5 C29 19.36(16) . . . . ?
N2 Ni1 N5 C29 120.94(15) . . . . ?
N3 Ni1 N5 C29 -170.38(16) . . . . ?
N4 Ni1 N5 C29 -93.40(16) . . . . ?
O1 Ni1 N5 C25 -136.24(12) . . . . ?
N2 Ni1 N5 C25 -34.65(16) . . . . ?
N3 Ni1 N5 C25 34.03(12) . . . . ?
N4 Ni1 N5 C25 111.00(12) . . . . ?
Ni1 O1 C5 N1 12.4(2) . . . . ?
Ni1 O1 C5 C4 -165.62(11) . . . . ?
C6 N1 C5 O1 -5.2(3) . . . . ?
C6 N1 C5 C4 172.81(17) . . . . ?
C1 C4 C5 O1 -168.15(18) . . . . ?
C3 C4 C5 O1 -45.1(2) . . . . ?
C2 C4 C5 O1 71.0(2) . . . . ?
C1 C4 C5 N1 13.7(3) . . . . ?
C3 C4 C5 N1 136.77(17) . . . . ?
C2 C4 C5 N1 -107.12(19) . . . . ?
C10 N2 C6 C7 3.3(3) . . . . ?
Ni1 N2 C6 C7 176.76(13) . . . . ?
C10 N2 C6 N1 -176.38(16) . . . . ?
Ni1 N2 C6 N1 -3.0(2) . . . . ?
C5 N1 C6 N2 0.3(3) . . . . ?
C5 N1 C6 C7 -179.46(18) . . . . ?
N2 C6 C7 C8 -2.9(3) . . . . ?
N1 C6 C7 C8 176.86(17) . . . . ?
C6 C7 C8 C9 0.3(3) . . . . ?
C7 C8 C9 C10 1.6(3) . . . . ?
C6 N2 C10 C9 -1.3(3) . . . . ?
Ni1 N2 C10 C9 -175.55(14) . . . . ?
C6 N2 C10 C11 -178.55(16) . . . . ?
Ni1 N2 C10 C11 7.2(2) . . . . ?
C8 C9 C10 N2 -1.1(3) . . . . ?
C8 C9 C10 C11 175.93(17) . . . . ?
C24 N3 C11 C10 -85.27(19) . . . . ?
C12 N3 C11 C10 146.57(15) . . . . ?
Ni1 N3 C11 C10 29.89(18) . . . . ?
N2 C10 C11 N3 -25.5(2) . . . . ?
C9 C10 C11 N3 157.25(17) . . . . ?
C24 N3 C12 C13 150.64(15) . . . . ?
C11 N3 C12 C13 -80.30(18) . . . . ?
Ni1 N3 C12 C13 36.86(16) . . . . ?
C17 N4 C13 C14 -0.6(2) . . . . ?
Ni1 N4 C13 C14 170.15(14) . . . . ?
C17 N4 C13 C12 -179.43(15) . . . . ?
Ni1 N4 C13 C12 -8.70(18) . . . . ?
N3 C12 C13 N4 -19.2(2) . . . . ?
N3 C12 C13 C14 161.91(16) . . . . ?
N4 C13 C14 C15 -2.0(3) . . . . ?
C12 C13 C14 C15 176.80(17) . . . . ?
C13 C14 C15 C16 0.9(3) . . . . ?
C14 C15 C16 C17 2.6(3) . . . . ?
C13 N4 C17 C16 4.2(2) . . . . ?
Ni1 N4 C17 C16 -164.39(13) . . . . ?
C13 N4 C17 C18 -170.00(15) . . . . ?
Ni1 N4 C17 C18 21.4(2) . . . . ?
C15 C16 C17 N4 -5.3(3) . . . . ?
C15 C16 C17 C18 168.95(17) . . . . ?
N4 C17 C18 C19 47.3(2) . . . . ?
C16 C17 C18 C19 -127.03(19) . . . . ?
N4 C17 C18 C23 -141.48(18) . . . . ?
C16 C17 C18 C23 44.2(2) . . . . ?
C23 C18 C19 C20 1.1(3) . . . . ?
C17 C18 C19 C20 172.39(17) . . . . ?
C18 C19 C20 C21 -1.1(3) . . . . ?
C19 C20 C21 C22 0.3(3) . . . . ?
C20 C21 C22 C23 0.6(3) . . . . ?
C21 C22 C23 C18 -0.6(3) . . . . ?
C19 C18 C23 C22 -0.2(3) . . . . ?
C17 C18 C23 C22 -171.46(18) . . . . ?
C12 N3 C24 C25 -73.37(19) . . . . ?
C11 N3 C24 C25 158.61(15) . . . . ?
Ni1 N3 C24 C25 41.72(16) . . . . ?
C29 N5 C25 C26 -0.5(3) . . . . ?
Ni1 N5 C25 C26 158.16(16) . . . . ?
C29 N5 C25 C24 -177.63(16) . . . . ?
Ni1 N5 C25 C24 -19.02(19) . . . . ?
N3 C24 C25 N5 -15.1(2) . . . . ?
N3 C24 C25 C26 167.68(17) . . . . ?
N5 C25 C26 C27 -2.1(3) . . . . ?
C24 C25 C26 C27 175.02(18) . . . . ?
C25 C26 C27 C28 1.9(3) . . . . ?
C26 C27 C28 C29 0.6(3) . . . . ?
C25 N5 C29 C28 3.0(3) . . . . ?
Ni1 N5 C29 C28 -150.26(15) . . . . ?
C25 N5 C29 C30 -174.27(16) . . . . ?
Ni1 N5 C29 C30 32.4(2) . . . . ?
C27 C28 C29 N5 -3.2(3) . . . . ?
C27 C28 C29 C30 174.12(18) . . . . ?
N5 C29 C30 C35 38.0(2) . . . . ?
C28 C29 C30 C35 -139.31(19) . . . . ?
N5 C29 C30 C31 -144.64(18) . . . . ?
C28 C29 C30 C31 38.0(3) . . . . ?
C35 C30 C31 C32 -0.1(3) . . . . ?
C29 C30 C31 C32 -177.52(18) . . . . ?
C30 C31 C32 C33 0.8(3) . . . . ?
C31 C32 C33 C34 -1.2(3) . . . . ?
C32 C33 C34 C35 0.9(3) . . . . ?
C31 C30 C35 C34 -0.1(3) . . . . ?
C29 C30 C35 C34 177.26(17) . . . . ?
C33 C34 C35 C30 -0.3(3) . . . . ?
